data_4080337
loop_
_publ_author_name
'Carmona, Daniel'
'Ferrer, Joaquina'
'Garc\?\'ia, N\'estor'
'Ram\?\'irez, Paola'
'Lahoz, Fernando J.'
'Garc\?\'ia-Ordu\~na, Pilar'
'Oro, Luis A.'

_publ_section_title
;
 Chiral Octahedral Phosphano--Oxazoline Iridium(III) Complexes as
 Catalysts in Asymmetric Cycloaddition Reactions
;
_journal_issue 6
_journal_name_full Organometallics
_journal_page_first 1609
_journal_paper_doi 10.1021/om301089c
_journal_volume 32
_journal_year 2013
_chemical_absolute_configuration rmad
_chemical_formula_moiety 'C54 H49 Ir N O2 P3, 2(F6 Sb), 2 (C4 H10 O), H2 O'
_chemical_formula_sum 'C62 H71 F12 Ir N O5 P3 Sb2'
_chemical_formula_weight 1666.81
_chemical_name_systematic
; 
 ? 
;
_space_group_IT_number 4
_symmetry_cell_setting monoclinic
_symmetry_space_group_name_Hall 'P 2yb'
_symmetry_space_group_name_H-M 'P 1 21 1'
_atom_sites_solution_hydrogens geom
_atom_sites_solution_primary direct
_atom_sites_solution_secondary difmap
_audit_creation_method SHELXL-97
_cell_angle_alpha 90.00
_cell_angle_beta 94.5270(10)
_cell_angle_gamma 90.00
_cell_formula_units_Z 2
_cell_length_a 11.6736(8)
_cell_length_b 23.6185(17)
_cell_length_c 11.8942(8)
_cell_measurement_reflns_used 2701
_cell_measurement_temperature 100(2)
_cell_measurement_theta_max 21.22
_cell_measurement_theta_min 2.35
_cell_volume 3269.2(4)
_computing_cell_refinement 'SAINT+ v. 6.01 (Bruker AXS, 2000)'
_computing_data_collection 'SMART v. 5.611 (Bruker AXS, 2000)'
_computing_data_reduction 'SAINT+ v. 6.01 (Bruker AXS, 2000)'
_computing_molecular_graphics 'XP program, SHELXTL v6.10,Bruker2000'
_computing_publication_material 'XCIF program, SHELXTLv6.10,BrukerAXS'
_computing_structure_refinement 'SHELXL-97 (Sheldrick, 2008)'
_computing_structure_solution 'SHELXS-97 (Sheldrick, 1997)'
_diffrn_ambient_temperature 100(2)
_diffrn_detector_area_resol_mean 8.26
_diffrn_measured_fraction_theta_full 0.998
_diffrn_measured_fraction_theta_max 0.998
_diffrn_measurement_device_type 'Bruker SMART APEX CCD system'
_diffrn_measurement_method '\w rotations with narrow frames'
_diffrn_radiation_monochromator graphite
_diffrn_radiation_source 'fine-focus sealed tube'
_diffrn_radiation_type MoK\a
_diffrn_radiation_wavelength 0.71073
_diffrn_reflns_av_R_equivalents 0.0538
_diffrn_reflns_av_sigmaI/netI 0.1004
_diffrn_reflns_limit_h_max 14
_diffrn_reflns_limit_h_min -14
_diffrn_reflns_limit_k_max 29
_diffrn_reflns_limit_k_min -30
_diffrn_reflns_limit_l_max 12
_diffrn_reflns_limit_l_min -15
_diffrn_reflns_number 25174
_diffrn_reflns_theta_full 27.06
_diffrn_reflns_theta_max 27.06
_diffrn_reflns_theta_min 1.72
_exptl_absorpt_coefficient_mu 3.006
_exptl_absorpt_correction_T_max 0.974
_exptl_absorpt_correction_T_min 0.802
_exptl_absorpt_correction_type multi-scan
_exptl_absorpt_process_details
; 
 SADABS: Area-Detector Absorption Correction. (1996)  Bruker-AXS 
 within SAINT+ package, v. 6.01.                    
;
_exptl_crystal_colour colorless
_exptl_crystal_density_diffrn 1.693
_exptl_crystal_density_method 'not measured'
_exptl_crystal_description plate
_exptl_crystal_F_000 1644
_exptl_crystal_size_max 0.077
_exptl_crystal_size_mid 0.064
_exptl_crystal_size_min 0.009
_refine_diff_density_max 2.107
_refine_diff_density_min -1.433
_refine_diff_density_rms 0.167
_refine_ls_abs_structure_details 'Flack H D (1983), Acta Cryst. A39, 876-881'
_refine_ls_abs_structure_Flack 0.002(6)
_refine_ls_extinction_method none
_refine_ls_goodness_of_fit_ref 1.046
_refine_ls_hydrogen_treatment constr
_refine_ls_matrix_type full
_refine_ls_number_parameters 773
_refine_ls_number_reflns 14045
_refine_ls_number_restraints 97
_refine_ls_restrained_S_all 1.044
_refine_ls_R_factor_all 0.0779
_refine_ls_R_factor_gt 0.0605
_refine_ls_shift/su_max 0.002
_refine_ls_shift/su_mean 0.000
_refine_ls_structure_factor_coef Fsqd
_refine_ls_weighting_details 'calc w=1/[\s^2^(Fo^2^)+(0.0448P)^2^+0.0787P] where P=(Fo^2^+2Fc^2^)/3'
_refine_ls_weighting_scheme calc
_refine_ls_wR_factor_gt 0.1093
_refine_ls_wR_factor_ref 0.1170
_reflns_number_gt 11624
_reflns_number_total 14045
_reflns_threshold_expression >2sigma(I)
_cod_data_source_file om301089c_si_002.cif
_cod_data_source_block cmpnd_1
_cod_original_sg_symbol_H-M P21
_cod_database_code 4080337

loop_
_symmetry_equiv_pos_as_xyz
'x, y, z'
'-x, y+1/2, -z'

loop_
_atom_site_label
_atom_site_type_symbol
_atom_site_fract_x
_atom_site_fract_y
_atom_site_fract_z
_atom_site_U_iso_or_equiv
_atom_site_adp_type
_atom_site_occupancy
_atom_site_symmetry_multiplicity
_atom_site_calc_flag
_atom_site_refinement_flags
_atom_site_disorder_assembly
_atom_site_disorder_group
Ir Ir 0.40189(3) 0.053199(15) 0.10146(3) 0.01359(8) Uani 1 1 d . . .
H H 0.4205 -0.0141 0.1012 0.016 Uiso 1 1 d R . .
P1 P 0.43330(17) 0.05433(17) 0.29933(17) 0.0171(5) Uani 1 1 d . . .
P2 P 0.59807(17) 0.05663(14) 0.10835(18) 0.0148(5) Uani 1 1 d U . .
P3 P 0.35679(19) 0.04606(14) -0.09363(19) 0.0162(5) Uani 1 1 d U . .
N N 0.2205(6) 0.0387(3) 0.1017(6) 0.0142(19) Uani 1 1 d . . .
O1 O 0.0319(4) 0.0562(4) 0.0676(5) 0.0198(13) Uani 1 1 d . . .
O2 O 0.3506(6) 0.1445(3) 0.1008(6) 0.0237(16) Uani 1 1 d . . .
O3 O 0.4193(7) 0.2393(4) 0.2138(7) 0.044(2) Uani 1 1 d . . .
C1 C 0.3882(10) -0.0067(5) 0.3747(10) 0.023(3) Uani 1 1 d . . .
C2 C 0.3218(9) -0.0017(5) 0.4697(9) 0.027(2) Uani 1 1 d . . .
H2 H 0.2986 0.0346 0.4939 0.032 Uiso 1 1 calc R . .
C3 C 0.2906(10) -0.0508(5) 0.5277(9) 0.035(3) Uani 1 1 d . . .
H3 H 0.2449 -0.0469 0.5899 0.042 Uiso 1 1 calc R . .
C4 C 0.3244(12) -0.1045(6) 0.4968(12) 0.042(4) Uani 1 1 d . . .
H4 H 0.3046 -0.1369 0.5384 0.050 Uiso 1 1 calc R . .
C5 C 0.3884(9) -0.1095(4) 0.4031(10) 0.032(3) Uani 1 1 d . . .
H5 H 0.4108 -0.1458 0.3783 0.038 Uiso 1 1 calc R . .
C6 C 0.4193(8) -0.0610(4) 0.3458(9) 0.026(2) Uani 1 1 d . . .
H6 H 0.4644 -0.0654 0.2833 0.031 Uiso 1 1 calc R . .
C7 C 0.3761(9) 0.1148(5) 0.3739(10) 0.018(3) Uani 1 1 d . . .
C8 C 0.4385(10) 0.1435(5) 0.4544(9) 0.029(3) Uani 1 1 d . . .
H8 H 0.5165 0.1331 0.4719 0.034 Uiso 1 1 calc R . .
C9 C 0.3938(12) 0.1877(5) 0.5127(10) 0.036(3) Uani 1 1 d . . .
H9 H 0.4395 0.2073 0.5698 0.043 Uiso 1 1 calc R . .
C10 C 0.2814(11) 0.2027(5) 0.4861(10) 0.027(3) Uani 1 1 d . . .
H10 H 0.2492 0.2330 0.5257 0.033 Uiso 1 1 calc R . .
C11 C 0.2150(9) 0.1752(4) 0.4042(10) 0.028(3) Uani 1 1 d . . .
H11 H 0.1373 0.1863 0.3872 0.034 Uiso 1 1 calc R . .
C12 C 0.2615(8) 0.1301(4) 0.3447(9) 0.022(2) Uani 1 1 d . . .
H12 H 0.2166 0.1107 0.2867 0.026 Uiso 1 1 calc R . .
C13 C 0.5898(7) 0.0550(7) 0.3352(7) 0.025(2) Uani 1 1 d . . .
H13A H 0.6184 0.0945 0.3405 0.030 Uiso 1 1 calc R . .
H13B H 0.6085 0.0362 0.4088 0.030 Uiso 1 1 calc R . .
C14 C 0.6461(8) 0.0230(4) 0.2407(8) 0.021(2) Uani 1 1 d . . .
H14A H 0.6228 -0.0173 0.2398 0.025 Uiso 1 1 calc R . .
H14B H 0.7309 0.0250 0.2531 0.025 Uiso 1 1 calc R . .
C15 C 0.6743(7) 0.1240(4) 0.1195(8) 0.016(2) Uani 1 1 d . . .
C16 C 0.6248(9) 0.1733(5) 0.0729(10) 0.028(3) Uani 1 1 d . . .
H16 H 0.5486 0.1727 0.0383 0.034 Uiso 1 1 calc R . .
C17 C 0.6883(9) 0.2238(5) 0.0777(11) 0.038(3) Uani 1 1 d . . .
H17 H 0.6537 0.2581 0.0505 0.045 Uiso 1 1 calc R . .
C18 C 0.8025(9) 0.2237(5) 0.1225(10) 0.033(3) Uani 1 1 d . . .
H18 H 0.8478 0.2570 0.1199 0.039 Uiso 1 1 calc R . .
C19 C 0.8486(10) 0.1754(5) 0.1699(10) 0.035(3) Uani 1 1 d . . .
H19 H 0.9244 0.1760 0.2052 0.042 Uiso 1 1 calc R . .
C20 C 0.7866(9) 0.1261(5) 0.1672(9) 0.031(3) Uani 1 1 d . . .
H20 H 0.8212 0.0926 0.1985 0.037 Uiso 1 1 calc R . .
C21 C 0.6742(8) 0.0171(4) 0.0053(7) 0.0142(19) Uani 1 1 d U . .
C22 C 0.6627(8) -0.0412(4) -0.0035(8) 0.019(2) Uani 1 1 d U . .
H22 H 0.6110 -0.0607 0.0408 0.022 Uiso 1 1 calc R . .
C23 C 0.7256(8) -0.0705(4) -0.0758(9) 0.024(2) Uani 1 1 d U . .
H23 H 0.7170 -0.1105 -0.0810 0.029 Uiso 1 1 calc R . .
C24 C 0.8031(8) -0.0433(4) -0.1429(9) 0.024(2) Uani 1 1 d U . .
H24 H 0.8479 -0.0646 -0.1912 0.029 Uiso 1 1 calc R . .
C25 C 0.8128(8) 0.0145(4) -0.1373(8) 0.022(2) Uani 1 1 d U . .
H25 H 0.8619 0.0340 -0.1842 0.027 Uiso 1 1 calc R . .
C26 C 0.7498(7) 0.0445(4) -0.0617(7) 0.016(2) Uani 1 1 d U . .
H26 H 0.7587 0.0844 -0.0559 0.019 Uiso 1 1 calc R . .
C27 C 0.4656(7) 0.0642(4) -0.1912(8) 0.0188(19) Uani 1 1 d U . .
C28 C 0.5132(8) 0.1180(4) -0.1864(8) 0.0193(19) Uani 1 1 d U . .
H28 H 0.4869 0.1453 -0.1358 0.023 Uiso 1 1 calc R . .
C29 C 0.5986(8) 0.1318(5) -0.2550(9) 0.025(2) Uani 1 1 d U . .
H29 H 0.6301 0.1689 -0.2519 0.030 Uiso 1 1 calc R . .
C30 C 0.6392(9) 0.0926(5) -0.3280(9) 0.030(2) Uani 1 1 d U . .
H30 H 0.6986 0.1028 -0.3744 0.036 Uiso 1 1 calc R . .
C31 C 0.5934(9) 0.0377(5) -0.3342(8) 0.026(2) Uani 1 1 d U . .
H31 H 0.6219 0.0102 -0.3833 0.032 Uiso 1 1 calc R . .
C32 C 0.5060(8) 0.0245(4) -0.2671(8) 0.0214(18) Uani 1 1 d U . .
H32 H 0.4723 -0.0122 -0.2723 0.026 Uiso 1 1 calc R . .
C33 C 0.2957(8) -0.0227(4) -0.1390(8) 0.0178(19) Uani 1 1 d U . .
C34 C 0.3666(8) -0.0711(5) -0.1283(9) 0.026(2) Uani 1 1 d U . .
H34 H 0.4424 -0.0681 -0.0932 0.031 Uiso 1 1 calc R . .
C35 C 0.3267(10) -0.1224(5) -0.1683(10) 0.031(3) Uani 1 1 d U . .
H35 H 0.3753 -0.1547 -0.1634 0.037 Uiso 1 1 calc R . .
C36 C 0.2142(9) -0.1268(4) -0.2160(9) 0.025(2) Uani 1 1 d U . .
H36 H 0.1859 -0.1624 -0.2432 0.030 Uiso 1 1 calc R . .
C37 C 0.1446(10) -0.0805(5) -0.2241(10) 0.027(2) Uani 1 1 d U . .
H37 H 0.0676 -0.0842 -0.2555 0.032 Uiso 1 1 calc R . .
C38 C 0.1848(9) -0.0273(5) -0.1867(8) 0.021(2) Uani 1 1 d U . .
H38 H 0.1364 0.0050 -0.1942 0.026 Uiso 1 1 calc R . .
C39 C 0.2397(8) 0.0958(4) -0.1291(8) 0.018(2) Uani 1 1 d . . .
C40 C 0.2328(9) 0.1277(4) -0.2262(9) 0.024(2) Uani 1 1 d . . .
H40 H 0.2902 0.1229 -0.2777 0.028 Uiso 1 1 calc R . .
C41 C 0.1470(9) 0.1662(5) -0.2519(10) 0.026(3) Uani 1 1 d . . .
H41 H 0.1482 0.1890 -0.3175 0.031 Uiso 1 1 calc R . .
C42 C 0.0579(9) 0.1716(4) -0.1814(9) 0.027(2) Uani 1 1 d . . .
H42 H -0.0033 0.1974 -0.2000 0.032 Uiso 1 1 calc R . .
C43 C 0.0587(9) 0.1389(4) -0.0828(9) 0.023(2) Uani 1 1 d . . .
H43 H -0.0021 0.1419 -0.0345 0.028 Uiso 1 1 calc R . .
C44 C 0.1506(7) 0.1018(4) -0.0565(8) 0.017(2) Uani 1 1 d . . .
C45 C 0.1420(7) 0.0650(4) 0.0407(8) 0.016(2) Uani 1 1 d . . .
C46 C 0.0389(8) 0.0226(4) 0.1724(8) 0.019(2) Uani 1 1 d . . .
H46 H 0.0234 0.0463 0.2392 0.023 Uiso 1 1 calc R . .
C47 C -0.0415(9) -0.0273(5) 0.1590(9) 0.025(2) Uani 1 1 d . . .
H47A H -0.1026 -0.0207 0.0980 0.030 Uiso 1 1 calc R . .
H47B H -0.0774 -0.0353 0.2301 0.030 Uiso 1 1 calc R . .
C48 C 0.0373(9) -0.0757(5) 0.1292(9) 0.026(2) Uani 1 1 d . . .
C49 C 0.0045(10) -0.1317(5) 0.1021(10) 0.039(3) Uani 1 1 d . . .
H49 H -0.0741 -0.1426 0.0948 0.046 Uiso 1 1 calc R . .
C50 C 0.0932(10) -0.1712(5) 0.0861(10) 0.035(3) Uani 1 1 d . . .
H50 H 0.0747 -0.2094 0.0678 0.042 Uiso 1 1 calc R . .
C51 C 0.2069(10) -0.1539(5) 0.0974(11) 0.041(3) Uani 1 1 d . . .
H51 H 0.2655 -0.1808 0.0870 0.049 Uiso 1 1 calc R . .
C52 C 0.2370(9) -0.0997(4) 0.1227(10) 0.029(3) Uani 1 1 d . . .
H52 H 0.3155 -0.0888 0.1270 0.034 Uiso 1 1 calc R . .
C53 C 0.1526(8) -0.0603(4) 0.1424(8) 0.019(2) Uani 1 1 d . . .
C54 C 0.1627(8) 0.0006(4) 0.1802(8) 0.017(2) Uani 1 1 d . . .
H54 H 0.1991 0.0035 0.2589 0.021 Uiso 1 1 calc R . .
Sb2 Sb 0.96388(5) 0.04709(5) 0.51908(5) 0.0317(2) Uani 1 1 d . . .
Sb3 Sb 0.39973(6) 0.29356(3) 0.86543(6) 0.02378(17) Uani 1 1 d . . .
F1 F 0.9571(6) -0.0064(4) 0.6354(6) 0.052(2) Uani 1 1 d . . .
F2 F 0.8140(5) 0.0300(4) 0.4676(6) 0.062(3) Uani 1 1 d . . .
F3 F 0.9706(8) 0.1007(4) 0.4023(7) 0.060(3) Uani 1 1 d . . .
F4 F 1.1159(5) 0.0651(4) 0.5709(6) 0.052(2) Uani 1 1 d . . .
F5 F 0.9079(6) 0.1035(3) 0.6109(6) 0.048(2) Uani 1 1 d . . .
F6 F 1.0198(6) -0.0083(3) 0.4246(6) 0.046(2) Uani 1 1 d . . .
F7 F 0.3629(6) 0.2223(3) 0.9246(6) 0.0358(16) Uani 1 1 d . . .
F8 F 0.2561(5) 0.3208(3) 0.8989(5) 0.0386(17) Uani 1 1 d . . .
F9 F 0.4396(7) 0.3650(3) 0.8158(7) 0.058(2) Uani 1 1 d . . .
F10 F 0.5436(6) 0.2645(3) 0.8355(7) 0.060(2) Uani 1 1 d . . .
F11 F 0.4591(6) 0.3135(3) 1.0116(6) 0.0449(19) Uani 1 1 d . . .
F12 F 0.3406(7) 0.2719(3) 0.7224(5) 0.049(2) Uani 1 1 d . . .
C1S C 0.1289(9) 0.2544(5) 0.1287(10) 0.039(3) Uani 1 1 d D . .
H1S1 H 0.1788 0.2694 0.0733 0.059 Uiso 1 1 calc R . .
H1S2 H 0.0515 0.2482 0.0925 0.059 Uiso 1 1 calc R . .
H1S3 H 0.1600 0.2183 0.1584 0.059 Uiso 1 1 calc R . .
C2S C 0.1230(12) 0.2974(7) 0.2272(12) 0.065(5) Uani 1 1 d D . .
H2S1 H 0.0821 0.3321 0.1999 0.079 Uiso 1 1 calc R . .
H2S2 H 0.0808 0.2807 0.2881 0.079 Uiso 1 1 calc R . .
O1S O 0.2400(8) 0.3111(4) 0.2694(8) 0.059(3) Uani 1 1 d D . .
C3S C 0.2488(18) 0.3482(7) 0.3711(13) 0.087(6) Uani 1 1 d D . .
H3S1 H 0.2176 0.3285 0.4355 0.104 Uiso 1 1 calc R . .
H3S2 H 0.2044 0.3835 0.3559 0.104 Uiso 1 1 calc R . .
C4S C 0.3732(19) 0.3617(10) 0.3978(18) 0.131(10) Uani 1 1 d D . .
H4S1 H 0.4179 0.3265 0.4009 0.197 Uiso 1 1 calc R . .
H4S2 H 0.3833 0.3809 0.4710 0.197 Uiso 1 1 calc R . .
H4S3 H 0.4000 0.3864 0.3391 0.197 Uiso 1 1 calc R . .
C5A C 0.286(2) 0.7246(12) 0.568(3) 0.078(10) Uiso 0.61(3) 1 d PD A 1
C6A C 0.160(3) 0.7287(12) 0.509(4) 0.134(18) Uiso 0.61(3) 1 d PD A 1
O2A O 0.1276(14) 0.7867(7) 0.4978(14) 0.060(6) Uiso 0.61(3) 1 d PD A 1
C7A C 0.022(2) 0.8009(14) 0.422(3) 0.091(11) Uiso 0.61(3) 1 d PD A 1
C8A C 0.002(3) 0.8629(13) 0.433(4) 0.110(15) Uiso 0.61(3) 1 d PD A 1
C5B C 0.219(7) 0.727(4) 0.516(9) 0.20(4) Uiso 0.39(3) 1 d PD A 2
C6B C 0.144(7) 0.757(4) 0.420(6) 0.25(5) Uiso 0.39(3) 1 d PD A 2
O2B O 0.041(4) 0.780(2) 0.462(5) 0.16(2) Uiso 0.39(3) 1 d PD A 2
C7B C 0.011(4) 0.839(2) 0.426(6) 0.10(2) Uiso 0.39(3) 1 d PD A 2
C8B C -0.105(3) 0.8380(16) 0.362(3) 0.064(13) Uiso 0.39(3) 1 d PD A 2

loop_
_atom_site_aniso_label
_atom_site_aniso_U_11
_atom_site_aniso_U_22
_atom_site_aniso_U_33
_atom_site_aniso_U_23
_atom_site_aniso_U_13
_atom_site_aniso_U_12
Ir 0.01120(14) 0.01913(17) 0.01077(16) 0.0004(2) 0.00302(11) 0.00123(19)
P1 0.0140(10) 0.0276(13) 0.0097(10) -0.0008(16) 0.0011(8) 0.0014(15)
P2 0.0117(9) 0.0202(13) 0.0131(11) -0.0005(14) 0.0043(8) 0.0004(13)
P3 0.0157(10) 0.0218(15) 0.0116(11) 0.0010(12) 0.0033(8) 0.0021(11)
N 0.016(4) 0.014(5) 0.013(4) 0.003(3) 0.004(3) 0.004(3)
O1 0.010(3) 0.029(4) 0.022(3) 0.001(4) 0.008(2) -0.002(4)
O2 0.016(3) 0.039(5) 0.017(4) 0.000(3) 0.006(3) 0.002(3)
O3 0.039(5) 0.057(6) 0.037(5) -0.005(4) 0.008(4) -0.009(4)
C1 0.023(6) 0.034(7) 0.011(6) -0.001(5) 0.000(5) 0.004(5)
C2 0.025(6) 0.035(6) 0.021(6) -0.001(5) 0.008(5) 0.003(5)
C3 0.047(7) 0.043(8) 0.017(6) 0.003(5) 0.012(5) -0.012(6)
C4 0.050(9) 0.035(8) 0.041(9) 0.004(6) 0.009(7) -0.009(6)
C5 0.037(7) 0.014(6) 0.044(8) 0.000(5) 0.005(6) 0.004(5)
C6 0.024(5) 0.035(7) 0.018(6) 0.000(5) 0.005(4) 0.014(5)
C7 0.022(6) 0.024(6) 0.009(6) 0.001(5) 0.010(5) 0.001(4)
C8 0.030(6) 0.037(7) 0.018(6) -0.001(5) -0.003(5) 0.002(5)
C9 0.062(9) 0.026(7) 0.021(7) -0.010(5) 0.007(6) 0.003(6)
C10 0.051(8) 0.016(6) 0.017(6) -0.001(5) 0.015(6) 0.005(5)
C11 0.022(6) 0.029(6) 0.037(7) 0.007(5) 0.016(5) 0.005(4)
C12 0.024(5) 0.024(6) 0.018(6) 0.004(4) 0.002(4) 0.000(4)
C13 0.017(4) 0.048(6) 0.010(4) 0.011(7) 0.001(3) 0.003(7)
C14 0.013(5) 0.035(6) 0.013(5) 0.003(4) -0.001(4) 0.000(4)
C15 0.010(4) 0.016(5) 0.021(6) -0.003(4) 0.000(4) -0.001(4)
C16 0.014(5) 0.034(7) 0.038(7) 0.009(5) 0.005(5) 0.004(4)
C17 0.026(6) 0.020(6) 0.067(10) -0.005(6) 0.005(6) -0.004(5)
C18 0.023(6) 0.027(6) 0.050(8) 0.000(6) 0.019(5) -0.006(5)
C19 0.036(7) 0.031(7) 0.038(8) -0.009(6) -0.002(6) -0.005(5)
C20 0.034(6) 0.027(6) 0.032(7) 0.005(5) 0.007(5) 0.008(5)
C21 0.015(4) 0.026(5) 0.003(4) -0.001(4) 0.004(3) 0.000(4)
C22 0.016(5) 0.025(5) 0.015(5) 0.004(4) -0.001(4) 0.000(4)
C23 0.023(5) 0.021(5) 0.028(6) -0.009(4) -0.004(4) 0.011(4)
C24 0.014(5) 0.032(5) 0.026(6) -0.007(5) -0.002(4) 0.012(4)
C25 0.020(5) 0.035(5) 0.013(5) -0.001(4) 0.010(4) 0.005(4)
C26 0.018(4) 0.017(6) 0.012(4) 0.001(4) 0.004(3) -0.002(4)
C27 0.015(4) 0.030(5) 0.012(4) -0.005(4) 0.005(3) 0.000(3)
C28 0.020(5) 0.021(4) 0.017(5) 0.002(4) 0.001(3) 0.006(3)
C29 0.018(5) 0.032(5) 0.024(6) 0.007(4) -0.001(4) 0.000(4)
C30 0.018(5) 0.046(6) 0.027(6) 0.010(5) 0.010(4) 0.005(4)
C31 0.029(5) 0.037(5) 0.014(5) -0.002(4) 0.009(3) 0.013(4)
C32 0.026(4) 0.032(4) 0.007(4) -0.008(3) 0.002(3) -0.001(3)
C33 0.024(5) 0.019(5) 0.011(5) -0.003(4) 0.007(4) 0.000(4)
C34 0.021(5) 0.033(5) 0.021(6) 0.002(5) -0.010(4) 0.003(4)
C35 0.036(6) 0.023(5) 0.034(7) -0.008(5) 0.004(5) 0.007(4)
C36 0.037(5) 0.018(5) 0.020(6) -0.005(4) 0.006(4) -0.010(4)
C37 0.025(5) 0.031(6) 0.025(7) 0.007(5) 0.005(5) -0.008(4)
C38 0.027(5) 0.032(5) 0.006(5) 0.002(4) 0.004(4) 0.002(4)
C39 0.012(5) 0.022(5) 0.018(5) 0.002(4) -0.004(4) 0.003(4)
C40 0.031(6) 0.028(6) 0.013(6) 0.003(5) 0.004(5) -0.001(5)
C41 0.024(6) 0.036(7) 0.016(6) 0.005(5) -0.005(5) 0.002(5)
C42 0.021(5) 0.028(6) 0.030(7) 0.006(5) -0.001(5) 0.005(4)
C43 0.020(5) 0.030(6) 0.019(6) 0.000(5) 0.004(4) 0.002(4)
C44 0.005(4) 0.033(6) 0.013(5) 0.002(4) -0.002(4) 0.003(4)
C45 0.018(4) 0.013(6) 0.016(5) -0.007(4) -0.001(4) 0.000(3)
C46 0.018(5) 0.034(6) 0.006(5) 0.003(4) 0.007(4) 0.006(4)
C47 0.023(5) 0.035(7) 0.018(6) 0.006(5) 0.011(4) -0.001(5)
C48 0.034(6) 0.025(6) 0.018(6) 0.010(5) -0.003(5) -0.014(5)
C49 0.028(6) 0.050(8) 0.039(8) 0.000(6) 0.009(6) -0.015(6)
C50 0.046(7) 0.019(6) 0.041(8) -0.010(5) 0.017(6) -0.023(5)
C51 0.031(7) 0.030(7) 0.063(10) 0.000(6) 0.004(6) 0.000(5)
C52 0.033(6) 0.015(6) 0.040(7) 0.000(5) 0.016(5) 0.001(4)
C53 0.014(5) 0.031(6) 0.013(5) 0.006(4) 0.002(4) 0.002(4)
C54 0.015(5) 0.027(6) 0.010(5) 0.001(4) 0.007(4) 0.004(4)
Sb2 0.0219(3) 0.0571(6) 0.0164(3) 0.0002(5) 0.0033(2) 0.0075(4)
Sb3 0.0230(3) 0.0213(4) 0.0284(4) -0.0011(3) 0.0106(3) -0.0003(3)
F1 0.047(5) 0.088(6) 0.024(4) 0.020(4) 0.016(4) 0.008(4)
F2 0.017(3) 0.112(8) 0.055(5) -0.016(5) -0.011(3) 0.002(4)
F3 0.086(7) 0.062(6) 0.035(5) 0.013(4) 0.023(5) 0.030(5)
F4 0.019(3) 0.086(7) 0.052(4) -0.023(4) 0.007(3) -0.002(4)
F5 0.032(4) 0.071(5) 0.043(5) -0.017(4) 0.011(4) 0.011(4)
F6 0.052(5) 0.053(5) 0.034(5) -0.010(4) 0.003(4) 0.011(4)
F7 0.048(4) 0.022(4) 0.037(4) 0.010(3) 0.007(3) -0.001(3)
F8 0.028(4) 0.050(4) 0.040(4) -0.006(3) 0.012(3) 0.016(3)
F9 0.092(6) 0.024(4) 0.064(6) 0.004(4) 0.043(5) -0.013(4)
F10 0.030(4) 0.058(5) 0.098(7) -0.021(5) 0.031(4) -0.001(4)
F11 0.042(4) 0.058(5) 0.032(4) -0.013(4) -0.008(3) 0.000(4)
F12 0.081(6) 0.050(5) 0.016(4) -0.001(3) 0.009(4) 0.004(4)
C1S 0.018(6) 0.052(8) 0.048(9) 0.017(7) 0.005(6) 0.000(5)
C2S 0.068(10) 0.058(10) 0.077(12) 0.009(9) 0.048(9) 0.000(8)
O1S 0.053(6) 0.063(7) 0.064(7) 0.015(6) 0.013(5) 0.005(5)
C3S 0.16(2) 0.063(12) 0.040(11) -0.003(9) 0.016(12) 0.029(13)
C4S 0.14(2) 0.14(2) 0.099(18) 0.013(16) -0.066(16) -0.033(18)

loop_
_atom_type_symbol
_atom_type_description
_atom_type_scat_dispersion_real
_atom_type_scat_dispersion_imag
_atom_type_scat_source
C C 0.0033 0.0016 'International Tables Vol C Tables 4.2.6.8 and 6.1.1.4'
H H 0.0000 0.0000 'International Tables Vol C Tables 4.2.6.8 and 6.1.1.4'
N N 0.0061 0.0033 'International Tables Vol C Tables 4.2.6.8 and 6.1.1.4'
O O 0.0106 0.0060 'International Tables Vol C Tables 4.2.6.8 and 6.1.1.4'
F F 0.0171 0.0103 'International Tables Vol C Tables 4.2.6.8 and 6.1.1.4'
P P 0.1023 0.0942 'International Tables Vol C Tables 4.2.6.8 and 6.1.1.4'
Sb Sb -0.5866 1.5461 'International Tables Vol C Tables 4.2.6.8 and 6.1.1.4'
Ir Ir -1.4442 7.9887 'International Tables Vol C Tables 4.2.6.8 and 6.1.1.4'

loop_
_geom_angle_atom_site_label_1
_geom_angle_atom_site_label_2
_geom_angle_atom_site_label_3
_geom_angle
N Ir O2 83.7(3)
N Ir P2 172.6(2)
O2 Ir P2 103.47(19)
N Ir P3 81.1(2)
O2 Ir P3 91.53(19)
P2 Ir P3 100.60(8)
N Ir P1 94.4(2)
O2 Ir P1 90.8(2)
P2 Ir P1 83.52(7)
P3 Ir P1 174.68(10)
N Ir H 88.6
O2 Ir H 172.3
P2 Ir H 84.3
P3 Ir H 86.9
P1 Ir H 90.2
C1 P1 C7 104.5(4)
C1 P1 C13 102.4(6)
C7 P1 C13 105.9(6)
C1 P1 Ir 117.4(4)
C7 P1 Ir 117.3(4)
C13 P1 Ir 107.8(3)
C14 P2 C15 101.8(5)
C14 P2 C21 103.0(4)
C15 P2 C21 103.6(4)
C14 P2 Ir 104.8(3)
C15 P2 Ir 121.0(3)
C21 P2 Ir 119.8(3)
C39 P3 C27 104.2(4)
C39 P3 C33 103.6(5)
C27 P3 C33 107.0(4)
C39 P3 Ir 106.7(3)
C27 P3 Ir 119.7(3)
C33 P3 Ir 114.0(3)
C45 N C54 107.9(7)
C45 N Ir 125.6(6)
C54 N Ir 126.2(6)
C45 O1 C46 106.9(7)
C6 C1 C2 116.4(11)
C6 C1 P1 121.7(8)
C2 C1 P1 121.8(9)
C3 C2 C1 119.7(10)
C3 C2 H2 120.1
C1 C2 H2 120.1
C4 C3 C2 122.2(11)
C4 C3 H3 118.9
C2 C3 H3 118.9
C3 C4 C5 118.1(12)
C3 C4 H4 120.9
C5 C4 H4 120.9
C6 C5 C4 119.6(10)
C6 C5 H5 120.2
C4 C5 H5 120.2
C1 C6 C5 123.9(10)
C1 C6 H6 118.1
C5 C6 H6 118.1
C8 C7 C12 120.0(10)
C8 C7 P1 122.8(9)
C12 C7 P1 117.3(9)
C7 C8 C9 122.5(11)
C7 C8 H8 118.8
C9 C8 H8 118.8
C10 C9 C8 118.2(11)
C10 C9 H9 120.9
C8 C9 H9 120.9
C11 C10 C9 121.5(10)
C11 C10 H10 119.3
C9 C10 H10 119.3
C10 C11 C12 120.0(10)
C10 C11 H11 120.0
C12 C11 H11 120.0
C7 C12 C11 117.9(10)
C7 C12 H12 121.0
C11 C12 H12 121.0
C14 C13 P1 107.3(7)
C14 C13 H13A 110.2
P1 C13 H13A 110.2
C14 C13 H13B 110.2
P1 C13 H13B 110.2
H13A C13 H13B 108.5
C13 C14 P2 107.3(7)
C13 C14 H14A 110.3
P2 C14 H14A 110.3
C13 C14 H14B 110.3
P2 C14 H14B 110.3
H14A C14 H14B 108.5
C20 C15 C16 118.9(9)
C20 C15 P2 120.0(8)
C16 C15 P2 121.0(7)
C15 C16 C17 119.4(10)
C15 C16 H16 120.3
C17 C16 H16 120.3
C18 C17 C16 119.9(11)
C18 C17 H17 120.0
C16 C17 H17 120.0
C19 C18 C17 119.6(11)
C19 C18 H18 120.2
C17 C18 H18 120.2
C18 C19 C20 120.7(11)
C18 C19 H19 119.6
C20 C19 H19 119.6
C19 C20 C15 121.2(11)
C19 C20 H20 119.4
C15 C20 H20 119.4
C22 C21 C26 118.7(8)
C22 C21 P2 120.6(7)
C26 C21 P2 120.6(7)
C23 C22 C21 119.9(9)
C23 C22 H22 120.1
C21 C22 H22 120.1
C22 C23 C24 121.9(10)
C22 C23 H23 119.1
C24 C23 H23 119.1
C25 C24 C23 118.7(9)
C25 C24 H24 120.6
C23 C24 H24 120.6
C24 C25 C26 119.4(9)
C24 C25 H25 120.3
C26 C25 H25 120.3
C21 C26 C25 121.4(9)
C21 C26 H26 119.3
C25 C26 H26 119.3
C28 C27 C32 118.9(8)
C28 C27 P3 118.9(7)
C32 C27 P3 122.2(7)
C29 C28 C27 120.0(9)
C29 C28 H28 120.0
C27 C28 H28 120.0
C28 C29 C30 121.0(10)
C28 C29 H29 119.5
C30 C29 H29 119.5
C29 C30 C31 120.3(9)
C29 C30 H30 119.8
C31 C30 H30 119.8
C32 C31 C30 118.4(9)
C32 C31 H31 120.8
C30 C31 H31 120.8
C31 C32 C27 121.3(9)
C31 C32 H32 119.3
C27 C32 H32 119.3
C38 C33 C34 119.9(9)
C38 C33 P3 121.5(8)
C34 C33 P3 118.5(8)
C35 C34 C33 120.2(10)
C35 C34 H34 119.9
C33 C34 H34 119.9
C34 C35 C36 119.5(10)
C34 C35 H35 120.2
C36 C35 H35 120.2
C37 C36 C35 120.4(10)
C37 C36 H36 119.8
C35 C36 H36 119.8
C36 C37 C38 121.0(11)
C36 C37 H37 119.5
C38 C37 H37 119.5
C33 C38 C37 118.9(10)
C33 C38 H38 120.5
C37 C38 H38 120.5
C40 C39 C44 117.5(9)
C40 C39 P3 122.7(7)
C44 C39 P3 119.8(7)
C41 C40 C39 122.9(10)
C41 C40 H40 118.5
C39 C40 H40 118.5
C40 C41 C42 119.7(11)
C40 C41 H41 120.1
C42 C41 H41 120.1
C41 C42 C43 119.7(10)
C41 C42 H42 120.2
C43 C42 H42 120.2
C44 C43 C42 119.1(9)
C44 C43 H43 120.5
C42 C43 H43 120.5
C43 C44 C39 120.9(9)
C43 C44 C45 116.8(8)
C39 C44 C45 121.8(8)
N C45 O1 115.8(8)
N C45 C44 130.4(8)
O1 C45 C44 113.8(8)
O1 C46 C47 109.9(8)
O1 C46 C54 102.9(6)
C47 C46 C54 108.4(8)
O1 C46 H46 111.8
C47 C46 H46 111.8
C54 C46 H46 111.8
C46 C47 C48 103.2(8)
C46 C47 H47A 111.1
C48 C47 H47A 111.1
C46 C47 H47B 111.1
C48 C47 H47B 111.1
H47A C47 H47B 109.1
C53 C48 C49 121.0(10)
C53 C48 C47 112.0(9)
C49 C48 C47 126.8(9)
C48 C49 C50 117.4(10)
C48 C49 H49 121.3
C50 C49 H49 121.3
C51 C50 C49 119.8(10)
C51 C50 H50 120.1
C49 C50 H50 120.1
C52 C51 C50 122.0(11)
C52 C51 H51 119.0
C50 C51 H51 119.0
C51 C52 C53 119.8(10)
C51 C52 H52 120.1
C53 C52 H52 120.1
C52 C53 C48 119.9(10)
C52 C53 C54 130.6(9)
C48 C53 C54 109.5(8)
N C54 C53 114.6(7)
N C54 C46 103.2(7)
C53 C54 C46 104.8(8)
N C54 H54 111.3
C53 C54 H54 111.3
C46 C54 H54 111.3
F2 Sb2 F5 89.1(3)
F2 Sb2 F6 90.8(3)
F5 Sb2 F6 178.8(4)
F2 Sb2 F1 90.2(4)
F5 Sb2 F1 90.7(3)
F6 Sb2 F1 90.5(4)
F2 Sb2 F4 179.5(4)
F5 Sb2 F4 90.6(3)
F6 Sb2 F4 89.5(3)
F1 Sb2 F4 90.3(3)
F2 Sb2 F3 89.7(4)
F5 Sb2 F3 89.3(4)
F6 Sb2 F3 89.5(3)
F1 Sb2 F3 179.9(5)
F4 Sb2 F3 89.8(4)
F12 Sb3 F9 92.5(3)
F12 Sb3 F8 90.8(3)
F9 Sb3 F8 90.4(3)
F12 Sb3 F10 90.0(3)
F9 Sb3 F10 91.2(3)
F8 Sb3 F10 178.1(3)
F12 Sb3 F11 178.5(3)
F9 Sb3 F11 89.0(3)
F8 Sb3 F11 89.4(3)
F10 Sb3 F11 89.8(3)
F12 Sb3 F7 91.0(3)
F9 Sb3 F7 176.6(3)
F8 Sb3 F7 89.6(3)
F10 Sb3 F7 88.7(3)
F11 Sb3 F7 87.5(3)
C2S C1S H1S1 109.5
C2S C1S H1S2 109.5
H1S1 C1S H1S2 109.5
C2S C1S H1S3 109.5
H1S1 C1S H1S3 109.5
H1S2 C1S H1S3 109.5
O1S C2S C1S 108.1(10)
O1S C2S H2S1 110.1
C1S C2S H2S1 110.1
O1S C2S H2S2 110.1
C1S C2S H2S2 110.1
H2S1 C2S H2S2 108.4
C2S O1S C3S 114.5(11)
O1S C3S C4S 107.5(14)
O1S C3S H3S1 110.2
C4S C3S H3S1 110.2
O1S C3S H3S2 110.2
C4S C3S H3S2 110.2
H3S1 C3S H3S2 108.5
C3S C4S H4S1 109.5
C3S C4S H4S2 109.5
H4S1 C4S H4S2 109.5
C3S C4S H4S3 109.5
H4S1 C4S H4S3 109.5
H4S2 C4S H4S3 109.5
O2A C6A C5A 109(2)
C6A O2A C7A 118(2)
C8A C7A O2A 107(2)
O2B C6B C5B 111(3)
C6B O2B C7B 117(3)
O2B C7B C8B 108(3)

loop_
_geom_bond_atom_site_label_1
_geom_bond_atom_site_label_2
_geom_bond_distance
Ir N 2.145(7)
Ir O2 2.238(7)
Ir P2 2.287(2)
Ir P3 2.345(2)
Ir P1 2.353(2)
Ir H 1.6036
P1 C1 1.798(12)
P1 C7 1.834(11)
P1 C13 1.843(8)
P2 C14 1.812(10)
P2 C15 1.824(10)
P2 C21 1.827(9)
P3 C39 1.827(10)
P3 C27 1.837(9)
P3 C33 1.837(10)
N C45 1.283(11)
N C54 1.496(11)
O1 C45 1.365(10)
O1 C46 1.474(11)
C1 C6 1.383(15)
C1 C2 1.424(14)
C2 C3 1.413(14)
C2 H2 0.9500
C3 C4 1.385(17)
C3 H3 0.9500
C4 C5 1.396(17)
C4 H4 0.9500
C5 C6 1.396(14)
C5 H5 0.9500
C6 H6 0.9500
C7 C8 1.342(15)
C7 C12 1.403(14)
C8 C9 1.379(15)
C8 H8 0.9500
C9 C10 1.371(17)
C9 H9 0.9500
C10 C11 1.362(16)
C10 H10 0.9500
C11 C12 1.410(14)
C11 H11 0.9500
C12 H12 0.9500
C13 C14 1.545(13)
C13 H13A 0.9900
C13 H13B 0.9900
C14 H14A 0.9900
C14 H14B 0.9900
C15 C20 1.387(14)
C15 C16 1.395(14)
C16 C17 1.404(14)
C16 H16 0.9500
C17 C18 1.396(16)
C17 H17 0.9500
C18 C19 1.363(16)
C18 H18 0.9500
C19 C20 1.371(15)
C19 H19 0.9500
C20 H20 0.9500
C21 C22 1.385(13)
C21 C26 1.396(11)
C22 C23 1.364(13)
C22 H22 0.9500
C23 C24 1.408(14)
C23 H23 0.9500
C24 C25 1.372(14)
C24 H24 0.9500
C25 C26 1.398(12)
C25 H25 0.9500
C26 H26 0.9500
C27 C28 1.387(13)
C27 C32 1.409(12)
C28 C29 1.376(13)
C28 H28 0.9500
C29 C30 1.380(15)
C29 H29 0.9500
C30 C31 1.402(15)
C30 H30 0.9500
C31 C32 1.380(13)
C31 H31 0.9500
C32 H32 0.9500
C33 C38 1.376(14)
C33 C34 1.411(14)
C34 C35 1.370(15)
C34 H34 0.9500
C35 C36 1.392(15)
C35 H35 0.9500
C36 C37 1.363(15)
C36 H36 0.9500
C37 C38 1.400(15)
C37 H37 0.9500
C38 H38 0.9500
C39 C40 1.376(13)
C39 C44 1.411(12)
C40 C41 1.369(15)
C40 H40 0.9500
C41 C42 1.392(15)
C41 H41 0.9500
C42 C43 1.405(14)
C42 H42 0.9500
C43 C44 1.401(13)
C43 H43 0.9500
C44 C45 1.455(13)
C46 C47 1.508(14)
C46 C54 1.532(12)
C46 H46 1.0000
C47 C48 1.525(15)
C47 H47A 0.9900
C47 H47B 0.9900
C48 C53 1.391(13)
C48 C49 1.408(16)
C49 C50 1.418(16)
C49 H49 0.9500
C50 C51 1.385(15)
C50 H50 0.9500
C51 C52 1.354(15)
C51 H51 0.9500
C52 C53 1.389(13)
C52 H52 0.9500
C53 C54 1.508(14)
C54 H54 1.0000
Sb2 F2 1.852(6)
Sb2 F5 1.873(7)
Sb2 F6 1.876(7)
Sb2 F1 1.880(7)
Sb2 F4 1.881(6)
Sb2 F3 1.886(8)
Sb3 F12 1.856(7)
Sb3 F9 1.859(6)
Sb3 F8 1.867(6)
Sb3 F10 1.874(6)
Sb3 F11 1.881(7)
Sb3 F7 1.888(6)
C1S C2S 1.556(18)
C1S H1S1 0.9800
C1S H1S2 0.9800
C1S H1S3 0.9800
C2S O1S 1.454(16)
C2S H2S1 0.9900
C2S H2S2 0.9900
O1S C3S 1.490(16)
C3S C4S 1.50(2)
C3S H3S1 0.9900
C3S H3S2 0.9900
C4S H4S1 0.9800
C4S H4S2 0.9800
C4S H4S3 0.9800
C5A C6A 1.58(3)
C6A O2A 1.43(2)
O2A C7A 1.50(2)
C7A C8A 1.49(3)
C5B C6B 1.56(3)
C6B O2B 1.44(2)
O2B C7B 1.49(2)
C7B C8B 1.49(3)
